data_7024066
loop_
_publ_author_name
'Fortier, Skye'
'Wu, Guang'
'Hayton, Trevor W.'

_publ_section_title
;
 U(IV) and U(V) azide complexes supported by amide or aryloxide ligands.
;
_journal_issue 2
_journal_name_full 'Dalton transactions (Cambridge, England : 2003)'
_journal_page_first 352
_journal_page_last 354
_journal_paper_doi 10.1039/b909879h
_journal_volume 39
_journal_year 2010
_chemical_formula_sum 'C34 H86 N9 Na O4 Si6 U'
_chemical_formula_weight 1114.68
_chemical_name_common
;
Sodium tetrakis(tetrahydrofuran) Uranium(IV)
tris(hexamethyldisilazide) bis(azide)
;
_chemical_name_systematic
;
Sodium tetrakis(tetrahydrofuran) Uranium(IV)
tris(hexamethyldisilazide) bis(azide)
;
_space_group_IT_number 15
_symmetry_cell_setting monoclinic
_symmetry_space_group_name_Hall '-C 2yc'
_symmetry_space_group_name_H-M 'C 1 2/c 1'
_atom_sites_solution_hydrogens geom
_atom_sites_solution_primary direct
_atom_sites_solution_secondary difmap
_audit_creation_method SHELXL-97
_cell_angle_alpha 90.00
_cell_angle_beta 104.369(2)
_cell_angle_gamma 90.00
_cell_formula_units_Z 4
_cell_length_a 19.4247(13)
_cell_length_b 11.8336(8)
_cell_length_c 25.3187(18)
_cell_measurement_reflns_used 152
_cell_measurement_temperature 150(2)
_cell_measurement_theta_max 19.258
_cell_measurement_theta_min 8.901
_cell_volume 5637.8(7)
_computing_structure_refinement 'SHELXL-97 (Sheldrick, 1997)'
_computing_structure_solution 'SHELXS-97 (Sheldrick, 1990)'
_diffrn_ambient_temperature 150(2)
_diffrn_measured_fraction_theta_full 0.991
_diffrn_measured_fraction_theta_max 0.991
_diffrn_measurement_device_type 'CCD area detector'
_diffrn_measurement_method 'omega scan'
_diffrn_radiation_monochromator graphite
_diffrn_radiation_source 'fine-focus sealed tube'
_diffrn_radiation_type MoK\a
_diffrn_radiation_wavelength 0.71073
_diffrn_reflns_av_R_equivalents 0.1600
_diffrn_reflns_av_sigmaI/netI 0.0934
_diffrn_reflns_limit_h_max 24
_diffrn_reflns_limit_h_min -23
_diffrn_reflns_limit_k_max 14
_diffrn_reflns_limit_k_min -14
_diffrn_reflns_limit_l_max 31
_diffrn_reflns_limit_l_min -31
_diffrn_reflns_number 23319
_diffrn_reflns_theta_full 26.37
_diffrn_reflns_theta_max 26.37
_diffrn_reflns_theta_min 2.03
_exptl_absorpt_coefficient_mu 3.053
_exptl_absorpt_correction_T_max 0.432
_exptl_absorpt_correction_T_min 0.147
_exptl_absorpt_correction_type empirical
_exptl_absorpt_process_details 'Psi Scan'
_exptl_crystal_colour pink
_exptl_crystal_density_diffrn 1.313
_exptl_crystal_density_method 'not measured'
_exptl_crystal_description rod
_exptl_crystal_F_000 2288
_exptl_crystal_size_max 0.55
_exptl_crystal_size_mid 0.35
_exptl_crystal_size_min 0.35
_refine_diff_density_max 2.781
_refine_diff_density_min -1.811
_refine_diff_density_rms 0.145
_refine_ls_extinction_method none
_refine_ls_goodness_of_fit_ref 1.011
_refine_ls_hydrogen_treatment constr
_refine_ls_matrix_type full
_refine_ls_number_parameters 242
_refine_ls_number_reflns 5716
_refine_ls_number_restraints 80
_refine_ls_restrained_S_all 1.030
_refine_ls_R_factor_all 0.0589
_refine_ls_R_factor_gt 0.0483
_refine_ls_shift/su_max 0.047
_refine_ls_shift/su_mean 0.003
_refine_ls_structure_factor_coef Fsqd
_refine_ls_weighting_details 'calc w=1/[\s^2^(Fo^2^)+(0.0594P)^2^+0.0000P] where P=(Fo^2^+2Fc^2^)/3'
_refine_ls_weighting_scheme calc
_refine_ls_wR_factor_gt 0.1209
_refine_ls_wR_factor_ref 0.1262
_reflns_number_gt 4793
_reflns_number_total 5716
_reflns_threshold_expression >2sigma(I)
_cod_data_source_file b909879h.txt
_cod_data_source_block c:Complex_2
_cod_depositor_comments
;
The following automatic conversions were performed:

'_symmetry_cell_setting' value 'Monoclinic' changed to 'monoclinic'
according to /home/saulius/struct/CIF-dictionaries/cif_core.dic
dictionary named 'cif_core.dic' version 2.4.2 from
2011-04-26.

'_exptl_absorpt_correction_type' value 'Empirical'
changed to 'empirical' according to
/home/saulius/struct/CIF-dictionaries/cif_core.dic dictionary named
'cif_core.dic' version 2.4.2 from 2011-04-26.

Automatic conversion script
Id: cif_fix_values 1891 2012-01-12 08:04:46Z andrius 
;
_cod_original_sg_symbol_H-M C2/c
_cod_database_code 7024066

loop_
_symmetry_equiv_pos_as_xyz
'x, y, z'
'x, -y, z+1/2'
'x+1/2, y+1/2, z'
'x+1/2, -y+1/2, z+1/2'
'-x, -y, -z'
'-x, y, -z-1/2'
'-x+1/2, -y+1/2, -z'
'-x+1/2, y+1/2, -z-1/2'

loop_
_atom_site_label
_atom_site_type_symbol
_atom_site_fract_x
_atom_site_fract_y
_atom_site_fract_z
_atom_site_U_iso_or_equiv
_atom_site_adp_type
_atom_site_occupancy
_atom_site_symmetry_multiplicity
_atom_site_calc_flag
_atom_site_refinement_flags
U1 U 0.5000 0.77012(2) 0.7500 0.03292(13) Uani 1 2 d S
Si1 Si 0.60132(9) 0.71968(15) 0.65661(8) 0.0447(4) Uani 1 1 d .
Si2 Si 0.63028(7) 0.56625(14) 0.75344(7) 0.0418(4) Uani 1 1 d .
Si3 Si 0.57770(8) 1.03429(15) 0.77784(9) 0.0505(5) Uani 1 1 d .
Na Na 0.7500 0.7500 1.0000 0.0804(15) Uani 1 2 d S
N1 N 0.5742(3) 0.7680(4) 0.8381(2) 0.0474(13) Uani 1 1 d .
N4 N 0.5836(2) 0.6786(4) 0.71718(18) 0.0348(10) Uani 1 1 d .
N2 N 0.6233(3) 0.7752(5) 0.8760(2) 0.0504(14) Uani 1 1 d .
C5 C 0.5830(3) 0.5005(6) 0.8014(3) 0.0577(18) Uani 1 1 d .
H5A H 0.5605 0.5585 0.8178 0.087 Uiso 1 1 calc R
H5B H 0.6164 0.4603 0.8293 0.087 Uiso 1 1 calc R
H5C H 0.5476 0.4490 0.7818 0.087 Uiso 1 1 calc R
N5 N 0.5000 0.9621(5) 0.7500 0.0410(16) Uani 1 2 d S
C1 C 0.6992(4) 0.7182(6) 0.6588(4) 0.062(2) Uani 1 1 d .
H1A H 0.7244 0.7646 0.6883 0.094 Uiso 1 1 calc R
H1B H 0.7061 0.7470 0.6250 0.094 Uiso 1 1 calc R
H1C H 0.7167 0.6421 0.6640 0.094 Uiso 1 1 calc R
C7 C 0.6580(3) 0.9445(6) 0.7803(3) 0.0547(17) Uani 1 1 d .
H7A H 0.6850 0.9370 0.8174 0.082 Uiso 1 1 calc R
H7B H 0.6868 0.9794 0.7591 0.082 Uiso 1 1 calc R
H7C H 0.6432 0.8711 0.7656 0.082 Uiso 1 1 calc R
C3 C 0.5726(4) 0.8692(6) 0.6376(3) 0.0579(18) Uani 1 1 d .
H3A H 0.5270 0.8824 0.6447 0.087 Uiso 1 1 calc R
H3B H 0.5695 0.8809 0.5995 0.087 Uiso 1 1 calc R
H3C H 0.6068 0.9206 0.6588 0.087 Uiso 1 1 calc R
C4 C 0.6434(3) 0.4492(6) 0.7074(3) 0.0580(18) Uani 1 1 d .
H4A H 0.5983 0.4162 0.6902 0.087 Uiso 1 1 calc R
H4B H 0.6738 0.3926 0.7284 0.087 Uiso 1 1 calc R
H4C H 0.6650 0.4787 0.6801 0.087 Uiso 1 1 calc R
C6 C 0.7191(3) 0.6130(6) 0.7955(3) 0.0543(17) Uani 1 1 d .
H6A H 0.7446 0.6506 0.7725 0.081 Uiso 1 1 calc R
H6B H 0.7457 0.5483 0.8121 0.081 Uiso 1 1 calc R
H6C H 0.7127 0.6640 0.8233 0.081 Uiso 1 1 calc R
O1 O 0.8464(4) 0.6996(9) 0.9609(3) 0.126(3) Uani 1 1 d .
C2 C 0.5529(4) 0.6278(7) 0.5986(3) 0.066(2) Uani 1 1 d .
H2A H 0.5700 0.5516 0.6046 0.099 Uiso 1 1 calc R
H2B H 0.5612 0.6555 0.5650 0.099 Uiso 1 1 calc R
H2C H 0.5029 0.6295 0.5965 0.099 Uiso 1 1 calc R
N3 N 0.6722(4) 0.7868(8) 0.9116(3) 0.101(3) Uani 1 1 d .
C8 C 0.5902(3) 1.1607(6) 0.7364(4) 0.081(3) Uani 1 1 d .
H8A H 0.5888 1.1374 0.6998 0.122 Uiso 1 1 calc R
H8B H 0.6353 1.1951 0.7524 0.122 Uiso 1 1 calc R
H8C H 0.5529 1.2143 0.7357 0.122 Uiso 1 1 calc R
C9 C 0.5834(4) 1.0835(7) 0.8484(3) 0.080(3) Uani 1 1 d .
H9A H 0.5508 1.1449 0.8475 0.120 Uiso 1 1 calc R
H9B H 0.6309 1.1087 0.8647 0.120 Uiso 1 1 calc R
H9C H 0.5715 1.0225 0.8695 0.120 Uiso 1 1 calc R
C10 C 0.8616(7) 0.7519(10) 0.9157(5) 0.118(5) Uani 1 1 d .
H10A H 0.8398 0.8262 0.9098 0.142 Uiso 1 1 calc R
H10B H 0.8444 0.7068 0.8831 0.142 Uiso 1 1 calc R
C11 C 0.9415(7) 0.7611(11) 0.9295(6) 0.117(4) Uani 1 1 d .
H11A H 0.9590 0.7597 0.8968 0.140 Uiso 1 1 calc R
H11B H 0.9574 0.8302 0.9494 0.140 Uiso 1 1 calc R
C12 C 0.9650(7) 0.6639(13) 0.9627(6) 0.153(4) Uani 1 1 d .
H12A H 1.0066 0.6819 0.9916 0.183 Uiso 1 1 calc R
H12B H 0.9770 0.6030 0.9409 0.183 Uiso 1 1 calc R
C13 C 0.9067(6) 0.6313(13) 0.9851(6) 0.153(4) Uani 1 1 d .
H13A H 0.8955 0.5521 0.9776 0.183 Uiso 1 1 calc R
H13B H 0.9195 0.6420 1.0243 0.183 Uiso 1 1 calc R
O2 O 0.7163(7) 0.5612(10) 0.9973(4) 0.207(4) Uani 1 1 d DU
C14 C 0.7371(9) 0.4635(13) 1.0274(7) 0.207(4) Uani 1 1 d DU
H14A H 0.7437 0.4750 1.0663 0.249 Uiso 1 1 calc R
H14B H 0.7792 0.4292 1.0202 0.249 Uiso 1 1 calc R
C16 C 0.6794(13) 0.3874(14) 0.9463(6) 0.325(10) Uani 1 1 d DU
H16A H 0.6380 0.3590 0.9199 0.390 Uiso 1 1 calc R
H16B H 0.7220 0.3466 0.9443 0.390 Uiso 1 1 calc R
C17 C 0.6870(14) 0.5124(15) 0.9465(6) 0.307(7) Uani 1 1 d DU
H17A H 0.7164 0.5325 0.9220 0.368 Uiso 1 1 calc R
H17B H 0.6404 0.5453 0.9318 0.368 Uiso 1 1 calc R
C15 C 0.6697(10) 0.3992(17) 1.0018(7) 0.307(7) Uani 1 1 d DU
H15A H 0.6681 0.3264 1.0191 0.368 Uiso 1 1 calc R
H15B H 0.6274 0.4423 1.0024 0.368 Uiso 1 1 calc R

loop_
_atom_site_aniso_label
_atom_site_aniso_U_11
_atom_site_aniso_U_22
_atom_site_aniso_U_33
_atom_site_aniso_U_23
_atom_site_aniso_U_13
_atom_site_aniso_U_12
U1 0.02404(15) 0.0322(2) 0.04191(19) 0.000 0.00695(11) 0.000
Si1 0.0434(8) 0.0436(11) 0.0498(10) 0.0023(8) 0.0169(8) 0.0047(7)
Si2 0.0316(7) 0.0370(9) 0.0561(10) 0.0034(8) 0.0097(7) 0.0052(6)
Si3 0.0373(8) 0.0331(9) 0.0842(14) -0.0072(9) 0.0211(9) -0.0078(7)
Na 0.050(2) 0.141(5) 0.041(2) 0.012(2) -0.0054(19) -0.008(2)
N1 0.037(3) 0.050(3) 0.053(3) 0.001(2) 0.008(3) -0.004(2)
N4 0.030(2) 0.031(3) 0.045(3) -0.001(2) 0.0103(18) 0.0015(18)
N2 0.042(3) 0.067(4) 0.037(3) 0.005(2) -0.001(2) 0.000(2)
C5 0.042(3) 0.050(4) 0.079(5) 0.019(4) 0.012(3) 0.008(3)
N5 0.031(3) 0.029(4) 0.065(4) 0.000 0.014(3) 0.000
C1 0.055(4) 0.059(5) 0.085(6) 0.003(4) 0.039(4) 0.005(3)
C7 0.029(3) 0.050(4) 0.089(5) 0.002(4) 0.023(3) -0.010(3)
C3 0.067(4) 0.052(4) 0.063(4) 0.016(3) 0.032(4) 0.004(3)
C4 0.048(3) 0.039(4) 0.087(5) -0.006(3) 0.018(3) 0.003(3)
C6 0.036(3) 0.057(4) 0.064(4) 0.002(3) 0.001(3) 0.010(3)
O1 0.091(5) 0.197(9) 0.098(6) 0.048(6) 0.041(4) 0.028(5)
C2 0.079(5) 0.066(5) 0.054(4) -0.008(4) 0.020(4) 0.007(4)
N3 0.080(5) 0.141(8) 0.066(5) 0.009(5) -0.016(4) 0.003(5)
C8 0.053(4) 0.038(4) 0.158(8) 0.024(5) 0.037(5) 0.001(3)
C9 0.063(4) 0.079(6) 0.095(6) -0.047(5) 0.016(4) -0.024(4)
C10 0.095(8) 0.195(15) 0.067(7) 0.021(6) 0.024(6) -0.003(7)
C11 0.095(8) 0.148(12) 0.101(10) 0.024(7) 0.011(7) 0.010(7)
C12 0.141(8) 0.157(10) 0.183(9) 0.061(8) 0.085(7) 0.054(7)
C13 0.141(8) 0.157(10) 0.183(9) 0.061(8) 0.085(7) 0.054(7)
O2 0.230(7) 0.208(9) 0.140(7) 0.082(6) -0.039(6) -0.067(8)
C14 0.230(7) 0.208(9) 0.140(7) 0.082(6) -0.039(6) -0.067(8)
C16 0.53(2) 0.215(13) 0.153(10) 0.077(10) -0.069(14) -0.100(19)
C17 0.421(14) 0.242(12) 0.188(8) 0.061(9) -0.055(11) -0.150(12)
C15 0.421(14) 0.242(12) 0.188(8) 0.061(9) -0.055(11) -0.150(12)

loop_
_atom_type_symbol
_atom_type_description
_atom_type_scat_dispersion_real
_atom_type_scat_dispersion_imag
_atom_type_scat_source
C C 0.0033 0.0016 'International Tables Vol C Tables 4.2.6.8 and 6.1.1.4'
H H 0.0000 0.0000 'International Tables Vol C Tables 4.2.6.8 and 6.1.1.4'
N N 0.0061 0.0033 'International Tables Vol C Tables 4.2.6.8 and 6.1.1.4'
Si Si 0.0817 0.0704 'International Tables Vol C Tables 4.2.6.8 and 6.1.1.4'
U U -9.6767 9.6646 'International Tables Vol C Tables 4.2.6.8 and 6.1.1.4'
Na Na 0.0362 0.0249 'International Tables Vol C Tables 4.2.6.8 and 6.1.1.4'
O O 0.0106 0.0060 'International Tables Vol C Tables 4.2.6.8 and 6.1.1.4'

loop_
_geom_angle_atom_site_label_1
_geom_angle_atom_site_label_2
_geom_angle_atom_site_label_3
_geom_angle
_geom_angle_site_symmetry_1
_geom_angle_site_symmetry_3
N5 U1 N4 118.45(12) . .
N5 U1 N4 118.45(12) . 6_657
N4 U1 N4 123.1(2) . 6_657
N5 U1 N1 90.61(13) . .
N4 U1 N1 90.97(17) . .
N4 U1 N1 88.45(17) 6_657 .
N5 U1 N1 90.61(13) . 6_657
N4 U1 N1 88.45(16) . 6_657
N4 U1 N1 90.97(17) 6_657 6_657
N1 U1 N1 178.8(3) . 6_657
N5 U1 Si3 25.62(3) . 6_657
N4 U1 Si3 132.03(12) . 6_657
N4 U1 Si3 100.92(12) 6_657 6_657
N1 U1 Si3 109.75(13) . 6_657
N1 U1 Si3 71.42(13) 6_657 6_657
N4 Si1 C2 111.1(3) . .
N4 Si1 C3 112.4(3) . .
C2 Si1 C3 106.5(3) . .
N4 Si1 C1 113.2(3) . .
C2 Si1 C1 108.8(4) . .
C3 Si1 C1 104.4(3) . .
N4 Si2 C5 112.7(2) . .
N4 Si2 C4 111.8(3) . .
C5 Si2 C4 105.2(3) . .
N4 Si2 C6 111.1(3) . .
C5 Si2 C6 106.7(3) . .
C4 Si2 C6 108.9(3) . .
N5 Si3 C9 112.7(2) . .
N5 Si3 C7 111.6(3) . .
C9 Si3 C7 107.2(4) . .
N5 Si3 C8 112.8(3) . .
C9 Si3 C8 107.6(4) . .
C7 Si3 C8 104.4(3) . .
O2 Na O2 180.0(5) . 7_667
O2 Na O1 89.5(4) . .
O2 Na O1 90.5(4) 7_667 .
O2 Na O1 90.5(4) . 7_667
O2 Na O1 89.5(4) 7_667 7_667
O1 Na O1 180.000(3) . 7_667
O2 Na N3 92.2(3) . .
O2 Na N3 87.8(3) 7_667 .
O1 Na N3 92.0(3) . .
O1 Na N3 88.0(3) 7_667 .
O2 Na N3 87.8(3) . 7_667
O2 Na N3 92.2(3) 7_667 7_667
O1 Na N3 88.0(3) . 7_667
O1 Na N3 92.0(3) 7_667 7_667
N3 Na N3 180.000(3) . 7_667
N2 N1 U1 163.9(5) . .
Si1 N4 Si2 119.5(2) . .
Si1 N4 U1 120.6(2) . .
Si2 N4 U1 119.8(2) . .
N3 N2 N1 176.7(8) . .
Si2 C5 H5A 109.5 . .
Si2 C5 H5B 109.5 . .
H5A C5 H5B 109.5 . .
Si2 C5 H5C 109.5 . .
H5A C5 H5C 109.5 . .
H5B C5 H5C 109.5 . .
Si3 N5 Si3 120.6(4) . 6_657
Si3 N5 U1 119.7(2) . .
Si3 N5 U1 119.7(2) 6_657 .
Si1 C1 H1A 109.5 . .
Si1 C1 H1B 109.5 . .
H1A C1 H1B 109.5 . .
Si1 C1 H1C 109.5 . .
H1A C1 H1C 109.5 . .
H1B C1 H1C 109.5 . .
Si3 C7 H7A 109.5 . .
Si3 C7 H7B 109.5 . .
H7A C7 H7B 109.5 . .
Si3 C7 H7C 109.5 . .
H7A C7 H7C 109.5 . .
H7B C7 H7C 109.5 . .
Si1 C3 H3A 109.5 . .
Si1 C3 H3B 109.5 . .
H3A C3 H3B 109.5 . .
Si1 C3 H3C 109.5 . .
H3A C3 H3C 109.5 . .
H3B C3 H3C 109.5 . .
Si2 C4 H4A 109.5 . .
Si2 C4 H4B 109.5 . .
H4A C4 H4B 109.5 . .
Si2 C4 H4C 109.5 . .
H4A C4 H4C 109.5 . .
H4B C4 H4C 109.5 . .
Si2 C6 H6A 109.5 . .
Si2 C6 H6B 109.5 . .
H6A C6 H6B 109.5 . .
Si2 C6 H6C 109.5 . .
H6A C6 H6C 109.5 . .
H6B C6 H6C 109.5 . .
C10 O1 C13 106.6(9) . .
C10 O1 Na 125.0(8) . .
C13 O1 Na 127.0(7) . .
Si1 C2 H2A 109.5 . .
Si1 C2 H2B 109.5 . .
H2A C2 H2B 109.5 . .
Si1 C2 H2C 109.5 . .
H2A C2 H2C 109.5 . .
H2B C2 H2C 109.5 . .
N2 N3 Na 156.6(7) . .
Si3 C8 H8A 109.5 . .
Si3 C8 H8B 109.5 . .
H8A C8 H8B 109.5 . .
Si3 C8 H8C 109.5 . .
H8A C8 H8C 109.5 . .
H8B C8 H8C 109.5 . .
Si3 C9 H9A 109.5 . .
Si3 C9 H9B 109.5 . .
H9A C9 H9B 109.5 . .
Si3 C9 H9C 109.5 . .
H9A C9 H9C 109.5 . .
H9B C9 H9C 109.5 . .
O1 C10 C11 104.8(11) . .
O1 C10 H10A 110.8 . .
C11 C10 H10A 110.8 . .
O1 C10 H10B 110.8 . .
C11 C10 H10B 110.8 . .
H10A C10 H10B 108.9 . .
C12 C11 C10 103.7(11) . .
C12 C11 H11A 111.0 . .
C10 C11 H11A 111.0 . .
C12 C11 H11B 111.0 . .
C10 C11 H11B 111.0 . .
H11A C11 H11B 109.0 . .
C11 C12 C13 106.3(10) . .
C11 C12 H12A 110.5 . .
C13 C12 H12A 110.5 . .
C11 C12 H12B 110.5 . .
C13 C12 H12B 110.5 . .
H12A C12 H12B 108.7 . .
O1 C13 C12 108.6(10) . .
O1 C13 H13A 110.0 . .
C12 C13 H13A 110.0 . .
O1 C13 H13B 110.0 . .
C12 C13 H13B 110.0 . .
H13A C13 H13B 108.3 . .
C14 O2 C17 99.2(11) . .
C14 O2 Na 138.0(9) . .
C17 O2 Na 118.2(9) . .
O2 C14 C15 94.6(11) . .
O2 C14 H14A 112.8 . .
C15 C14 H14A 112.8 . .
O2 C14 H14B 112.8 . .
C15 C14 H14B 112.8 . .
H14A C14 H14B 110.3 . .
C15 C16 C17 86.5(12) . .
C15 C16 H16A 114.2 . .
C17 C16 H16A 114.3 . .
C15 C16 H16B 114.3 . .
C17 C16 H16B 114.2 . .
H16A C16 H16B 111.4 . .
O2 C17 C16 115.5(12) . .
O2 C17 H17A 108.4 . .
C16 C17 H17A 108.5 . .
O2 C17 H17B 108.3 . .
C16 C17 H17B 108.3 . .
H17A C17 H17B 107.5 . .
C16 C15 C14 98.9(13) . .
C16 C15 H15A 112.0 . .
C14 C15 H15A 112.0 . .
C16 C15 H15B 112.0 . .
C14 C15 H15B 112.0 . .
H15A C15 H15B 109.7 . .

loop_
_geom_bond_atom_site_label_1
_geom_bond_atom_site_label_2
_geom_bond_distance
_geom_bond_site_symmetry_2
U1 N5 2.272(7) .
U1 N4 2.274(4) .
U1 N4 2.274(4) 6_657
U1 N1 2.337(6) .
U1 N1 2.337(6) 6_657
U1 Si3 3.4669(17) 6_657
Si1 N4 1.723(5) .
Si1 C2 1.881(7) .
Si1 C3 1.881(7) .
Si1 C1 1.888(7) .
Si2 N4 1.738(5) .
Si2 C5 1.865(7) .
Si2 C4 1.867(7) .
Si2 C6 1.872(6) .
Si3 N5 1.725(4) .
Si3 C9 1.856(8) .
Si3 C7 1.876(6) .
Si3 C8 1.878(7) .
Na O2 2.324(11) .
Na O2 2.324(11) 7_667
Na O1 2.401(7) .
Na O1 2.401(7) 7_667
Na N3 2.408(8) .
Na N3 2.408(8) 7_667
N1 N2 1.175(7) .
N2 N3 1.146(9) .
C5 H5A 0.9600 .
C5 H5B 0.9600 .
C5 H5C 0.9600 .
N5 Si3 1.725(4) 6_657
C1 H1A 0.9600 .
C1 H1B 0.9600 .
C1 H1C 0.9600 .
C7 H7A 0.9600 .
C7 H7B 0.9600 .
C7 H7C 0.9600 .
C3 H3A 0.9600 .
C3 H3B 0.9600 .
C3 H3C 0.9600 .
C4 H4A 0.9600 .
C4 H4B 0.9600 .
C4 H4C 0.9600 .
C6 H6A 0.9600 .
C6 H6B 0.9600 .
C6 H6C 0.9600 .
O1 C10 1.395(13) .
O1 C13 1.430(12) .
C2 H2A 0.9600 .
C2 H2B 0.9600 .
C2 H2C 0.9600 .
C8 H8A 0.9600 .
C8 H8B 0.9600 .
C8 H8C 0.9600 .
C9 H9A 0.9600 .
C9 H9B 0.9600 .
C9 H9C 0.9600 .
C10 C11 1.509(17) .
C10 H10A 0.9700 .
C10 H10B 0.9700 .
C11 C12 1.431(15) .
C11 H11A 0.9700 .
C11 H11B 0.9700 .
C12 C13 1.440(16) .
C12 H12A 0.9700 .
C12 H12B 0.9700 .
C13 H13A 0.9700 .
C13 H13B 0.9700 .
O2 C14 1.389(9) .
O2 C17 1.396(9) .
C14 C15 1.514(9) .
C14 H14A 0.9700 .
C14 H14B 0.9700 .
C16 C15 1.469(10) .
C16 C17 1.487(10) .
C16 H16A 0.9700 .
C16 H16B 0.9700 .
C17 H17A 0.9700 .
C17 H17B 0.9700 .
C15 H15A 0.9700 .
C15 H15B 0.9700 .
